data_1534410
loop_
_publ_author_name
'Gascoin, F.'
'Sevov, S.C.'

_publ_section_title
;
 Cubane with a handle: ((In3 As4 Nb) - As)(7-) in Cs7 Nb In3 As5
;
_journal_name_full 'Angew. Chem. Int. ed.'
_journal_page_first 1232
_journal_page_last 1234
_journal_volume 41
_journal_year 2002
_chemical_formula_sum 'As5 Cs7 In3 Nb'
_chemical_name_systematic 'Cs7 ((In3 As4 Nb) As)'
_space_group_IT_number 2
_symmetry_space_group_name_Hall '-P 1'
_symmetry_space_group_name_H-M 'P -1'
_cell_angle_alpha 85.421
_cell_angle_beta 85.961
_cell_angle_gamma 86.421
_cell_formula_units_Z 2
_cell_length_a 8.8101
_cell_length_b 9.6639
_cell_length_c 14.7484
_cell_volume 1246.522
_citation_journal_id_ASTM ACIEF5
_cod_data_source_file Gascoin_ACIEF5_2002_491.cif
_cod_data_source_block As5Cs7In3Nb1
_cod_original_formula_sum 'As5 Cs7 In3 Nb1'
_cod_database_code 1534410

loop_
_symmetry_equiv_pos_as_xyz
x,y,z
-x,-y,-z

loop_
_atom_site_label
_atom_site_type_symbol
_atom_site_fract_x
_atom_site_fract_y
_atom_site_fract_z
_atom_site_occupancy
_atom_site_U_iso_or_equiv
Cs2 Cs+1 0.73113 0.74711 0.74731 1 0.0
Cs1 Cs+1 0.69442 1.07789 0.88562 1 0.0
As3 As-3 0.38382 0.79702 0.87593 1 0.0
As2 As-3 0.41106 0.7028 0.61003 1 0.0
In3 In+1 0.0679 0.8095 0.86764 1 0.0
Cs4 Cs+1 0.18962 1.18422 0.87486 1 0.0
As1 As-3 1.08207 0.54781 0.78803 1 0.0
In2 In+1 0.09264 0.72253 0.62426 1 0.0
As4 As-3 0.04384 0.98992 0.70236 1 0.0
Cs5 Cs+1 0.24413 1.00898 0.46576 1 0.0
Cs6 Cs+1 0.30208 1.33425 0.60105 1 0.0
Cs7 Cs+1 0.74529 0.50579 0.9724 1 0.0
As5 As-3 0.5121 0.40093 0.80822 1 0.0
In1 In+1 0.36764 0.9487 0.70488 1 0.0
Cs3 Cs+1 0.81689 0.37115 0.63789 1 0.0
Nb1 Nb+5 0.35407 0.60519 0.77202 1 0.0
